data_1548059
loop_
_publ_author_name
'Song, Guangzhi'
'Pang, Wen-Min'
'Li, Weimin'
'Chen, Min'
'Chen, Changle'

_publ_section_title
;
 Phosphine-sulfonate-based Nickel Catalysts: Ethylene Polymerization and
 Copolymerization with Polar-functionalized Norbornenes
;
_journal_name_full 'Polymer Chemistry'
_journal_paper_doi 10.1039/C7PY01661A
_journal_year 2017
_chemical_formula_sum 'C98 H80 Cl4 Ni2 O6 P4 S2'
_chemical_formula_weight 1800.84
_chemical_name_systematic
; 
 ? 
;
_space_group_IT_number 14
_symmetry_cell_setting monoclinic
_symmetry_space_group_name_Hall '-P 2ybc'
_symmetry_space_group_name_H-M 'P 1 21/c 1'
_atom_sites_solution_hydrogens geom
_atom_sites_solution_primary direct
_atom_sites_solution_secondary difmap
_audit_creation_method SHELXL-97
_audit_update_record
;
2017-09-28 deposited with the CCDC.
2017-11-14 downloaded from the CCDC.
;
_cell_angle_alpha 90.00
_cell_angle_beta 114.088(3)
_cell_angle_gamma 90.00
_cell_formula_units_Z 2
_cell_length_a 11.0906(10)
_cell_length_b 18.6539(12)
_cell_length_c 21.9850(18)
_cell_measurement_reflns_used 2451
_cell_measurement_temperature 293(2)
_cell_measurement_theta_max 71.7690
_cell_measurement_theta_min 3.2270
_cell_volume 4152.3(6)
_computing_cell_refinement 'Bruker FRAMBO'
_computing_data_collection 'Bruker FRAMBO'
_computing_data_reduction 'Bruker SAINT'
_computing_molecular_graphics 'Bruker SHELXTL'
_computing_publication_material 'Bruker SHELXTL'
_computing_structure_refinement 'SHELXL-97 (Sheldrick, 1997)'
_computing_structure_solution 'SHELXS-97 (Sheldrick, 1990)'
_diffrn_ambient_temperature 293(2)
_diffrn_measured_fraction_theta_full 0.999
_diffrn_measured_fraction_theta_max 0.999
_diffrn_measurement_device_type 'CCD area detector'
_diffrn_measurement_method 'phi and omega scans'
_diffrn_radiation_monochromator graphite
_diffrn_radiation_source 'fine-focus sealed tube'
_diffrn_radiation_type CuK\a
_diffrn_radiation_wavelength 1.54178
_diffrn_reflns_av_R_equivalents 0.0572
_diffrn_reflns_av_sigmaI/netI 0.0881
_diffrn_reflns_limit_h_max 13
_diffrn_reflns_limit_h_min -13
_diffrn_reflns_limit_k_max 16
_diffrn_reflns_limit_k_min -22
_diffrn_reflns_limit_l_max 21
_diffrn_reflns_limit_l_min -26
_diffrn_reflns_number 14900
_diffrn_reflns_theta_full 66.04
_diffrn_reflns_theta_max 66.04
_diffrn_reflns_theta_min 3.23
_exptl_absorpt_coefficient_mu 3.402
_exptl_absorpt_correction_T_max 0.8759
_exptl_absorpt_correction_T_min 0.6856
_exptl_absorpt_correction_type multi-scan
_exptl_absorpt_process_details sadabs
_exptl_crystal_colour yellow
_exptl_crystal_density_diffrn 1.440
_exptl_crystal_density_method 'not measured'
_exptl_crystal_description needle-like
_exptl_crystal_F_000 1864
_exptl_crystal_size_max 0.12
_exptl_crystal_size_mid 0.08
_exptl_crystal_size_min 0.04
_refine_diff_density_max 0.498
_refine_diff_density_min -0.579
_refine_diff_density_rms 0.067
_refine_ls_extinction_method none
_refine_ls_goodness_of_fit_ref 1.008
_refine_ls_hydrogen_treatment mixed
_refine_ls_matrix_type full
_refine_ls_number_parameters 533
_refine_ls_number_reflns 7239
_refine_ls_number_restraints 0
_refine_ls_restrained_S_all 1.008
_refine_ls_R_factor_all 0.1013
_refine_ls_R_factor_gt 0.0579
_refine_ls_shift/su_max 0.001
_refine_ls_shift/su_mean 0.000
_refine_ls_structure_factor_coef Fsqd
_refine_ls_weighting_details 'calc w=1/[\s^2^(Fo^2^)+(0.0563P)^2^+0.0000P] where P=(Fo^2^+2Fc^2^)/3'
_refine_ls_weighting_scheme calc
_refine_ls_wR_factor_gt 0.1260
_refine_ls_wR_factor_ref 0.1468
_reflns_number_gt 4652
_reflns_number_total 7239
_reflns_threshold_expression >2sigma(I)
_cod_data_source_file c7py01661a2.cif
_cod_data_source_block 170226e
_cod_depositor_comments
;
The following automatic conversions were performed:

'_symmetry_cell_setting' value 'Monoclinic' changed to 'monoclinic'
according to
/home/data/users/saulius/crontab/automatic-downloads/rss-feeds/RSC/lib/dictionaries/cif_core.dic
dictionary named 'cif_core.dic' version 2.4.2 from 2011-04-26.

Automatic conversion script
Id: cif_fix_values 4973 2017-02-22 13:04:09Z antanas 
;
_cod_original_sg_symbol_H-M P2(1)/c
_cod_database_code 1548059

loop_
_symmetry_equiv_pos_as_xyz
'x, y, z'
'-x, y+1/2, -z+1/2'
'-x, -y, -z'
'x, -y-1/2, z-1/2'

loop_
_atom_site_label
_atom_site_type_symbol
_atom_site_fract_x
_atom_site_fract_y
_atom_site_fract_z
_atom_site_U_iso_or_equiv
_atom_site_adp_type
_atom_site_occupancy
_atom_site_symmetry_multiplicity
_atom_site_calc_flag
_atom_site_refinement_flags
_atom_site_disorder_assembly
_atom_site_disorder_group
Ni1 Ni 0.64523(6) 0.85637(4) 0.30305(3) 0.0349(2) Uani 1 1 d . . .
Cl1 Cl 0.9656(2) 0.53689(13) 0.38808(12) 0.1377(9) Uani 1 1 d . A .
Cl2 Cl 0.9080(9) 0.4602(13) 0.2675(5) 0.159(5) Uani 0.74(5) 1 d P A 1
Cl2' Cl 0.935(3) 0.507(4) 0.2524(16) 0.159(15) Uani 0.26(5) 1 d P A 2
O1 O 0.4915(3) 0.91736(16) 0.28849(13) 0.0412(7) Uani 1 1 d . . .
O2 O 0.6410(3) 0.99914(17) 0.37004(15) 0.0489(8) Uani 1 1 d . . .
O3 O 0.4063(3) 1.02726(17) 0.31462(15) 0.0528(8) Uani 1 1 d . . .
P1 P 0.68352(10) 0.82993(6) 0.40778(5) 0.0319(3) Uani 1 1 d . . .
P2 P 0.61690(11) 0.86472(6) 0.19524(5) 0.0348(3) Uani 1 1 d . . .
S1 S 0.50720(10) 0.97329(6) 0.33989(5) 0.0375(3) Uani 1 1 d . . .
C1 C 0.4805(4) 0.9261(2) 0.40404(19) 0.0342(9) Uani 1 1 d . . .
C2 C 0.5575(4) 0.8658(2) 0.43418(19) 0.0330(9) Uani 1 1 d . . .
C3 C 0.5361(4) 0.8335(2) 0.4861(2) 0.0415(11) Uani 1 1 d . . .
H3 H 0.5851 0.7931 0.5067 0.050 Uiso 1 1 calc R . .
C4 C 0.4442(5) 0.8597(3) 0.5079(2) 0.0492(12) Uani 1 1 d . . .
H4 H 0.4335 0.8382 0.5435 0.059 Uiso 1 1 calc R . .
C5 C 0.3678(5) 0.9186(3) 0.4763(2) 0.0492(12) Uani 1 1 d . . .
H5 H 0.3044 0.9360 0.4900 0.059 Uiso 1 1 calc R . .
C6 C 0.3863(4) 0.9511(2) 0.4246(2) 0.0412(11) Uani 1 1 d . . .
H6 H 0.3346 0.9904 0.4033 0.049 Uiso 1 1 calc R . .
C7 C 0.6856(4) 0.7335(2) 0.42508(19) 0.0344(10) Uani 1 1 d . . .
C8 C 0.6050(4) 0.6841(2) 0.3775(2) 0.0382(10) Uani 1 1 d . . .
C9 C 0.6217(5) 0.6112(3) 0.3931(2) 0.0519(12) Uani 1 1 d . . .
H9 H 0.5699 0.5780 0.3618 0.062 Uiso 1 1 calc R . .
C10 C 0.7127(5) 0.5871(3) 0.4538(3) 0.0586(14) Uani 1 1 d . . .
H10 H 0.7231 0.5381 0.4624 0.070 Uiso 1 1 calc R . .
C11 C 0.7877(5) 0.6349(3) 0.5013(2) 0.0561(13) Uani 1 1 d . . .
H11 H 0.8467 0.6190 0.5429 0.067 Uiso 1 1 calc R . .
C12 C 0.7745(5) 0.7072(3) 0.4866(2) 0.0468(12) Uani 1 1 d . . .
H12 H 0.8266 0.7395 0.5188 0.056 Uiso 1 1 calc R . .
C13 C 0.4997(4) 0.7035(2) 0.3118(2) 0.0419(11) Uani 1 1 d . . .
C14 C 0.4016(4) 0.7528(2) 0.3064(2) 0.0490(12) Uani 1 1 d . . .
H14 H 0.4065 0.7780 0.3439 0.059 Uiso 1 1 calc R . .
C15 C 0.2982(5) 0.7642(3) 0.2465(2) 0.0571(14) Uani 1 1 d . . .
H15 H 0.2341 0.7979 0.2435 0.069 Uiso 1 1 calc R . .
C16 C 0.2870(5) 0.7268(3) 0.1904(2) 0.0592(14) Uani 1 1 d . . .
H16 H 0.2155 0.7347 0.1500 0.071 Uiso 1 1 calc R . .
C17 C 0.3820(5) 0.6779(3) 0.1947(2) 0.0546(13) Uani 1 1 d . . .
H17 H 0.3749 0.6524 0.1570 0.066 Uiso 1 1 calc R . .
C18 C 0.4881(4) 0.6661(3) 0.2543(2) 0.0472(11) Uani 1 1 d . . .
H18 H 0.5527 0.6331 0.2566 0.057 Uiso 1 1 calc R . .
C19 C 0.8358(4) 0.8647(2) 0.47318(18) 0.0344(10) Uani 1 1 d . . .
C20 C 0.8311(5) 0.9224(2) 0.5113(2) 0.0463(11) Uani 1 1 d . . .
H20 H 0.7499 0.9421 0.5052 0.056 Uiso 1 1 calc R . .
C21 C 0.9459(5) 0.9512(3) 0.5586(2) 0.0590(14) Uani 1 1 d . . .
H21 H 0.9406 0.9900 0.5839 0.071 Uiso 1 1 calc R . .
C22 C 1.0668(5) 0.9238(3) 0.5688(2) 0.0590(14) Uani 1 1 d . . .
H22 H 1.1437 0.9437 0.6004 0.071 Uiso 1 1 calc R . .
C23 C 1.0720(4) 0.8659(3) 0.5312(2) 0.0557(14) Uani 1 1 d . . .
H23 H 1.1536 0.8464 0.5378 0.067 Uiso 1 1 calc R . .
C24 C 0.9585(4) 0.8363(3) 0.4836(2) 0.0459(11) Uani 1 1 d . . .
H24 H 0.9642 0.7973 0.4586 0.055 Uiso 1 1 calc R . .
C25 C 0.6623(4) 0.9527(2) 0.1747(2) 0.0408(10) Uani 1 1 d . . .
C26 C 0.6477(5) 0.9683(3) 0.1102(2) 0.0552(13) Uani 1 1 d . . .
H26 H 0.6147 0.9337 0.0770 0.066 Uiso 1 1 calc R . .
C27 C 0.6823(6) 1.0351(3) 0.0953(3) 0.0736(17) Uani 1 1 d . . .
H27 H 0.6729 1.0453 0.0522 0.088 Uiso 1 1 calc R . .
C28 C 0.7301(6) 1.0861(3) 0.1437(3) 0.0721(17) Uani 1 1 d . . .
H28 H 0.7530 1.1310 0.1333 0.087 Uiso 1 1 calc R . .
C29 C 0.7447(5) 1.0721(3) 0.2071(3) 0.0628(15) Uani 1 1 d . . .
H29 H 0.7786 1.1070 0.2399 0.075 Uiso 1 1 calc R . .
C30 C 0.7089(4) 1.0055(3) 0.2227(2) 0.0497(12) Uani 1 1 d . . .
H30 H 0.7163 0.9964 0.2657 0.060 Uiso 1 1 calc R . .
C31 C 0.4508(4) 0.8544(2) 0.1286(2) 0.0398(10) Uani 1 1 d . . .
C32 C 0.3447(5) 0.8852(3) 0.1358(2) 0.0545(13) Uani 1 1 d . . .
H32 H 0.3579 0.9093 0.1750 0.065 Uiso 1 1 calc R . .
C33 C 0.2182(5) 0.8809(3) 0.0856(3) 0.0689(16) Uani 1 1 d . . .
H33 H 0.1479 0.9030 0.0909 0.083 Uiso 1 1 calc R . .
C34 C 0.1974(6) 0.8444(3) 0.0285(3) 0.0677(17) Uani 1 1 d . . .
H34 H 0.1124 0.8400 -0.0046 0.081 Uiso 1 1 calc R . .
C35 C 0.3011(6) 0.8144(3) 0.0201(3) 0.0682(16) Uani 1 1 d . . .
H35 H 0.2870 0.7904 -0.0193 0.082 Uiso 1 1 calc R . .
C36 C 0.4278(5) 0.8191(3) 0.0698(2) 0.0572(14) Uani 1 1 d . . .
H36 H 0.4979 0.7983 0.0634 0.069 Uiso 1 1 calc R . .
C37 C 0.7178(4) 0.8020(2) 0.1728(2) 0.0391(10) Uani 1 1 d . . .
C38 C 0.6840(5) 0.7290(3) 0.1655(2) 0.0475(12) Uani 1 1 d . . .
H38 H 0.6055 0.7140 0.1673 0.057 Uiso 1 1 calc R . .
C39 C 0.7666(6) 0.6794(3) 0.1559(2) 0.0621(15) Uani 1 1 d . . .
H39 H 0.7424 0.6314 0.1500 0.074 Uiso 1 1 calc R . .
C40 C 0.8848(6) 0.7007(3) 0.1550(2) 0.0660(16) Uani 1 1 d . . .
H40 H 0.9411 0.6670 0.1493 0.079 Uiso 1 1 calc R . .
C41 C 0.9193(5) 0.7727(3) 0.1626(2) 0.0599(14) Uani 1 1 d . . .
H41 H 0.9989 0.7874 0.1620 0.072 Uiso 1 1 calc R . .
C42 C 0.8359(4) 0.8219(3) 0.1711(2) 0.0471(12) Uani 1 1 d . . .
H42 H 0.8597 0.8700 0.1758 0.057 Uiso 1 1 calc R . .
C43 C 0.8158(4) 0.8191(3) 0.32267(19) 0.0395(11) Uani 1 1 d . . .
C44 C 0.9155(4) 0.8718(3) 0.3363(2) 0.0480(12) Uani 1 1 d . . .
H44 H 0.8936 0.9200 0.3359 0.058 Uiso 1 1 calc R . .
C45 C 1.0436(5) 0.8531(3) 0.3499(2) 0.0560(14) Uani 1 1 d . . .
H45 H 1.1071 0.8887 0.3577 0.067 Uiso 1 1 calc R . .
C46 C 1.0789(5) 0.7816(3) 0.3521(3) 0.0616(15) Uani 1 1 d . . .
H46 H 1.1656 0.7687 0.3613 0.074 Uiso 1 1 calc R . .
C47 C 0.9838(5) 0.7305(3) 0.3404(2) 0.0586(14) Uani 1 1 d . . .
H47 H 1.0065 0.6823 0.3424 0.070 Uiso 1 1 calc R . .
C48 C 0.8506(5) 0.7500(3) 0.3251(2) 0.0457(12) Uani 1 1 d . . .
H48 H 0.7871 0.7144 0.3168 0.055 Uiso 1 1 calc R . .
C49 C 0.8707(9) 0.5322(5) 0.3059(5) 0.146(4) Uani 1 1 d . . .
H49A H 0.8813 0.5760 0.2848 0.176 Uiso 0.74(5) 1 calc PR A 1
H49B H 0.7789 0.5289 0.2992 0.176 Uiso 0.74(5) 1 calc PR A 1
H49C H 0.7996 0.4989 0.3000 0.176 Uiso 0.26(5) 1 d PR A 2
H49D H 0.8301 0.5788 0.2918 0.176 Uiso 0.26(5) 1 d PR A 2

loop_
_atom_site_aniso_label
_atom_site_aniso_U_11
_atom_site_aniso_U_22
_atom_site_aniso_U_33
_atom_site_aniso_U_23
_atom_site_aniso_U_13
_atom_site_aniso_U_12
Ni1 0.0339(4) 0.0406(4) 0.0294(4) 0.0000(3) 0.0121(3) 0.0015(3)
Cl1 0.137(2) 0.141(2) 0.1317(19) -0.0072(15) 0.0514(15) -0.0438(16)
Cl2 0.120(3) 0.135(10) 0.181(4) -0.056(5) 0.022(3) 0.048(5)
Cl2' 0.120(10) 0.14(3) 0.181(13) -0.056(15) 0.022(8) 0.048(13)
O1 0.0401(17) 0.0464(19) 0.0343(15) -0.0001(13) 0.0122(13) 0.0057(14)
O2 0.0408(18) 0.053(2) 0.0496(19) 0.0017(15) 0.0148(15) -0.0056(15)
O3 0.058(2) 0.046(2) 0.058(2) 0.0160(16) 0.0274(16) 0.0191(16)
P1 0.0310(5) 0.0352(6) 0.0282(5) -0.0008(4) 0.0107(4) 0.0013(5)
P2 0.0383(6) 0.0360(6) 0.0297(5) -0.0013(5) 0.0134(5) -0.0003(5)
S1 0.0382(6) 0.0365(6) 0.0384(6) 0.0040(5) 0.0162(5) 0.0027(5)
C1 0.034(2) 0.039(3) 0.030(2) -0.0033(18) 0.0135(18) -0.0012(19)
C2 0.031(2) 0.038(3) 0.028(2) -0.0013(18) 0.0108(17) 0.0019(18)
C3 0.048(3) 0.037(3) 0.042(2) 0.005(2) 0.021(2) 0.004(2)
C4 0.064(3) 0.046(3) 0.051(3) 0.004(2) 0.037(2) 0.002(2)
C5 0.049(3) 0.050(3) 0.061(3) -0.003(2) 0.034(2) 0.002(2)
C6 0.039(2) 0.037(3) 0.050(3) 0.001(2) 0.021(2) 0.006(2)
C7 0.037(2) 0.034(2) 0.032(2) 0.0044(18) 0.0130(18) 0.0030(19)
C8 0.041(2) 0.036(3) 0.042(2) 0.002(2) 0.021(2) 0.002(2)
C9 0.058(3) 0.039(3) 0.058(3) -0.002(2) 0.022(3) -0.003(2)
C10 0.075(4) 0.040(3) 0.062(3) 0.012(3) 0.029(3) 0.011(3)
C11 0.072(4) 0.045(3) 0.045(3) 0.014(2) 0.018(3) 0.013(3)
C12 0.052(3) 0.045(3) 0.042(3) 0.002(2) 0.019(2) -0.001(2)
C13 0.043(3) 0.038(3) 0.045(3) -0.003(2) 0.017(2) -0.010(2)
C14 0.043(3) 0.041(3) 0.054(3) -0.012(2) 0.010(2) -0.001(2)
C15 0.044(3) 0.050(3) 0.062(3) -0.002(3) 0.006(2) 0.004(2)
C16 0.054(3) 0.062(4) 0.044(3) 0.007(3) 0.002(2) -0.012(3)
C17 0.061(3) 0.061(4) 0.041(3) -0.011(2) 0.020(2) -0.020(3)
C18 0.044(3) 0.050(3) 0.053(3) -0.006(2) 0.025(2) -0.007(2)
C19 0.033(2) 0.042(3) 0.0217(19) -0.0011(18) 0.0037(16) -0.0022(19)
C20 0.045(3) 0.044(3) 0.044(3) -0.001(2) 0.012(2) 0.001(2)
C21 0.063(3) 0.045(3) 0.052(3) -0.006(2) 0.006(3) -0.010(3)
C22 0.049(3) 0.070(4) 0.043(3) 0.005(3) 0.003(2) -0.018(3)
C23 0.031(2) 0.089(4) 0.042(3) 0.014(3) 0.009(2) 0.003(3)
C24 0.036(2) 0.061(3) 0.038(2) 0.004(2) 0.012(2) 0.005(2)
C25 0.048(3) 0.036(3) 0.045(3) 0.001(2) 0.026(2) 0.002(2)
C26 0.075(4) 0.044(3) 0.054(3) 0.002(2) 0.034(3) 0.002(3)
C27 0.095(5) 0.056(4) 0.082(4) 0.018(3) 0.049(4) 0.002(3)
C28 0.092(5) 0.035(3) 0.109(5) 0.010(3) 0.062(4) 0.003(3)
C29 0.065(4) 0.042(3) 0.090(4) -0.011(3) 0.040(3) -0.005(3)
C30 0.049(3) 0.048(3) 0.055(3) -0.002(2) 0.025(2) -0.001(2)
C31 0.045(3) 0.037(3) 0.031(2) 0.0022(19) 0.0092(19) 0.001(2)
C32 0.049(3) 0.060(3) 0.043(3) -0.002(2) 0.007(2) 0.008(3)
C33 0.047(3) 0.079(4) 0.065(4) 0.007(3) 0.007(3) 0.018(3)
C34 0.059(4) 0.062(4) 0.050(3) 0.005(3) -0.010(3) -0.007(3)
C35 0.073(4) 0.070(4) 0.044(3) -0.010(3) 0.005(3) 0.000(3)
C36 0.059(3) 0.060(3) 0.042(3) -0.003(2) 0.010(2) 0.006(3)
C37 0.045(3) 0.041(3) 0.031(2) -0.0001(19) 0.0157(19) 0.005(2)
C38 0.050(3) 0.053(3) 0.038(3) -0.004(2) 0.016(2) -0.002(2)
C39 0.076(4) 0.052(3) 0.051(3) -0.011(3) 0.017(3) 0.013(3)
C40 0.074(4) 0.076(4) 0.045(3) -0.012(3) 0.020(3) 0.026(3)
C41 0.046(3) 0.084(4) 0.047(3) -0.005(3) 0.016(2) 0.011(3)
C42 0.048(3) 0.056(3) 0.040(3) -0.003(2) 0.019(2) 0.004(2)
C43 0.032(2) 0.061(3) 0.025(2) -0.005(2) 0.0103(17) 0.005(2)
C44 0.042(3) 0.056(3) 0.041(3) -0.004(2) 0.012(2) 0.000(2)
C45 0.040(3) 0.078(4) 0.048(3) 0.001(3) 0.015(2) -0.009(3)
C46 0.041(3) 0.083(4) 0.063(3) 0.012(3) 0.024(3) 0.016(3)
C47 0.056(3) 0.059(4) 0.062(3) 0.005(3) 0.026(3) 0.017(3)
C48 0.054(3) 0.044(3) 0.034(2) 0.000(2) 0.014(2) -0.011(2)
C49 0.105(7) 0.110(7) 0.158(9) -0.027(6) -0.013(6) 0.011(6)

loop_
_atom_type_symbol
_atom_type_description
_atom_type_scat_dispersion_real
_atom_type_scat_dispersion_imag
_atom_type_scat_source
C C 0.0181 0.0091 'International Tables Vol C Tables 4.2.6.8 and 6.1.1.4'
H H 0.0000 0.0000 'International Tables Vol C Tables 4.2.6.8 and 6.1.1.4'
O O 0.0492 0.0322 'International Tables Vol C Tables 4.2.6.8 and 6.1.1.4'
S S 0.3331 0.5567 'International Tables Vol C Tables 4.2.6.8 and 6.1.1.4'
P P 0.2955 0.4335 'International Tables Vol C Tables 4.2.6.8 and 6.1.1.4'
Cl Cl 0.3639 0.7018 'International Tables Vol C Tables 4.2.6.8 and 6.1.1.4'
Ni Ni -3.0029 0.5091 'International Tables Vol C Tables 4.2.6.8 and 6.1.1.4'

loop_
_geom_angle_atom_site_label_1
_geom_angle_atom_site_label_2
_geom_angle_atom_site_label_3
_geom_angle
C43 Ni1 O1 165.99(17)
C43 Ni1 P1 86.08(12)
O1 Ni1 P1 94.80(9)
C43 Ni1 P2 87.86(12)
O1 Ni1 P2 92.82(8)
P1 Ni1 P2 170.62(5)
C49 Cl2 H49C 32.1
S1 O1 Ni1 117.10(16)
C19 P1 C7 104.76(19)
C19 P1 C2 101.48(18)
C7 P1 C2 103.72(19)
C19 P1 Ni1 117.38(14)
C7 P1 Ni1 114.41(13)
C2 P1 Ni1 113.40(13)
C37 P2 C25 104.4(2)
C37 P2 C31 104.1(2)
C25 P2 C31 100.7(2)
C37 P2 Ni1 113.68(14)
C25 P2 Ni1 112.70(15)
C31 P2 Ni1 119.51(15)
O3 S1 O2 115.9(2)
O3 S1 O1 111.37(18)
O2 S1 O1 111.22(18)
O3 S1 C1 107.22(19)
O2 S1 C1 105.88(18)
O1 S1 C1 104.32(18)
C6 C1 C2 120.9(4)
C6 C1 S1 119.0(3)
C2 C1 S1 120.1(3)
C3 C2 C1 117.3(4)
C3 C2 P1 120.3(3)
C1 C2 P1 122.4(3)
C4 C3 C2 121.8(4)
C4 C3 H3 119.1
C2 C3 H3 119.1
C3 C4 C5 119.5(4)
C3 C4 H4 120.2
C5 C4 H4 120.2
C6 C5 C4 119.9(4)
C6 C5 H5 120.1
C4 C5 H5 120.1
C5 C6 C1 120.6(4)
C5 C6 H6 119.7
C1 C6 H6 119.7
C12 C7 C8 118.2(4)
C12 C7 P1 119.3(3)
C8 C7 P1 122.5(3)
C9 C8 C7 118.4(4)
C9 C8 C13 116.7(4)
C7 C8 C13 124.8(4)
C10 C9 C8 121.8(5)
C10 C9 H9 119.1
C8 C9 H9 119.1
C11 C10 C9 120.2(5)
C11 C10 H10 119.9
C9 C10 H10 119.9
C10 C11 C12 119.1(5)
C10 C11 H11 120.5
C12 C11 H11 120.5
C11 C12 C7 122.3(4)
C11 C12 H12 118.8
C7 C12 H12 118.8
C14 C13 C18 118.1(4)
C14 C13 C8 121.3(4)
C18 C13 C8 120.1(4)
C15 C14 C13 120.3(5)
C15 C14 H14 119.8
C13 C14 H14 119.8
C14 C15 C16 121.1(5)
C14 C15 H15 119.4
C16 C15 H15 119.4
C17 C16 C15 119.4(5)
C17 C16 H16 120.3
C15 C16 H16 120.3
C16 C17 C18 120.4(5)
C16 C17 H17 119.8
C18 C17 H17 119.8
C17 C18 C13 120.5(5)
C17 C18 H18 119.7
C13 C18 H18 119.7
C20 C19 C24 118.4(4)
C20 C19 P1 120.1(3)
C24 C19 P1 121.4(3)
C19 C20 C21 120.6(5)
C19 C20 H20 119.7
C21 C20 H20 119.7
C22 C21 C20 121.3(5)
C22 C21 H21 119.3
C20 C21 H21 119.3
C21 C22 C23 118.3(5)
C21 C22 H22 120.8
C23 C22 H22 120.8
C22 C23 C24 121.3(5)
C22 C23 H23 119.3
C24 C23 H23 119.3
C23 C24 C19 120.1(5)
C23 C24 H24 120.0
C19 C24 H24 120.0
C30 C25 C26 118.7(4)
C30 C25 P2 120.5(3)
C26 C25 P2 120.8(4)
C27 C26 C25 120.2(5)
C27 C26 H26 119.9
C25 C26 H26 119.9
C28 C27 C26 120.1(5)
C28 C27 H27 120.0
C26 C27 H27 120.0
C29 C28 C27 120.8(5)
C29 C28 H28 119.6
C27 C28 H28 119.6
C28 C29 C30 119.9(5)
C28 C29 H29 120.0
C30 C29 H29 120.0
C25 C30 C29 120.3(5)
C25 C30 H30 119.9
C29 C30 H30 119.9
C32 C31 C36 117.9(4)
C32 C31 P2 119.5(3)
C36 C31 P2 122.6(4)
C31 C32 C33 121.3(5)
C31 C32 H32 119.4
C33 C32 H32 119.4
C34 C33 C32 119.8(5)
C34 C33 H33 120.1
C32 C33 H33 120.1
C35 C34 C33 119.8(5)
C35 C34 H34 120.1
C33 C34 H34 120.1
C34 C35 C36 120.6(5)
C34 C35 H35 119.7
C36 C35 H35 119.7
C31 C36 C35 120.6(5)
C31 C36 H36 119.7
C35 C36 H36 119.7
C42 C37 C38 118.2(4)
C42 C37 P2 122.1(4)
C38 C37 P2 119.2(3)
C39 C38 C37 120.3(5)
C39 C38 H38 119.9
C37 C38 H38 119.9
C38 C39 C40 120.4(5)
C38 C39 H39 119.8
C40 C39 H39 119.8
C39 C40 C41 119.6(5)
C39 C40 H40 120.2
C41 C40 H40 120.2
C42 C41 C40 119.8(5)
C42 C41 H41 120.1
C40 C41 H41 120.1
C41 C42 C37 121.7(5)
C41 C42 H42 119.1
C37 C42 H42 119.1
C48 C43 C44 118.2(4)
C48 C43 Ni1 127.4(4)
C44 C43 Ni1 114.5(3)
C45 C44 C43 121.2(5)
C45 C44 H44 119.4
C43 C44 H44 119.4
C44 C45 C46 120.3(5)
C44 C45 H45 119.8
C46 C45 H45 119.8
C47 C46 C45 118.7(5)
C47 C46 H46 120.7
C45 C46 H46 120.7
C46 C47 C48 121.0(5)
C46 C47 H47 119.5
C48 C47 H47 119.5
C43 C48 C47 120.6(5)
C43 C48 H48 119.7
C47 C48 H48 119.7
Cl2' C49 Cl1 120.7(8)
Cl2' C49 Cl2 35(2)
Cl1 C49 Cl2 113.4(6)
Cl2' C49 H49A 74.5
Cl1 C49 H49A 108.9
Cl2 C49 H49A 108.9
Cl2' C49 H49B 126.8
Cl1 C49 H49B 108.9
Cl2 C49 H49B 108.9
H49A C49 H49B 107.7
Cl2' C49 H49C 106.5
Cl1 C49 H49C 107.2
Cl2 C49 H49C 77.4
H49A C49 H49C 136.5
H49B C49 H49C 36.2
Cl2' C49 H49D 107.7
Cl1 C49 H49D 107.5
Cl2 C49 H49D 135.6
H49A C49 H49D 39.0
H49B C49 H49D 71.7
H49C C49 H49D 106.5

loop_
_geom_bond_atom_site_label_1
_geom_bond_atom_site_label_2
_geom_bond_distance
Ni1 C43 1.892(4)
Ni1 O1 1.964(3)
Ni1 P1 2.2198(12)
Ni1 P2 2.2655(12)
Cl1 C49 1.682(8)
Cl2 C49 1.723(14)
Cl2 H49C 1.7829
Cl2' C49 1.67(3)
O1 S1 1.495(3)
O2 S1 1.439(3)
O3 S1 1.438(3)
P1 C19 1.833(4)
P1 C7 1.836(4)
P1 C2 1.844(4)
P2 C37 1.822(4)
P2 C25 1.826(4)
P2 C31 1.837(4)
S1 C1 1.787(4)
C1 C6 1.378(5)
C1 C2 1.405(5)
C2 C3 1.395(5)
C3 C4 1.381(6)
C3 H3 0.9300
C4 C5 1.387(6)
C4 H4 0.9300
C5 C6 1.375(6)
C5 H5 0.9300
C6 H6 0.9300
C7 C12 1.399(6)
C7 C8 1.407(6)
C8 C9 1.395(6)
C8 C13 1.486(6)
C9 C10 1.379(6)
C9 H9 0.9300
C10 C11 1.368(7)
C10 H10 0.9300
C11 C12 1.380(6)
C11 H11 0.9300
C12 H12 0.9300
C13 C14 1.392(6)
C13 C18 1.401(6)
C14 C15 1.365(6)
C14 H14 0.9300
C15 C16 1.378(7)
C15 H15 0.9300
C16 C17 1.368(7)
C16 H16 0.9300
C17 C18 1.376(6)
C17 H17 0.9300
C18 H18 0.9300
C19 C20 1.378(6)
C19 C24 1.389(6)
C20 C21 1.382(6)
C20 H20 0.9300
C21 C22 1.366(7)
C21 H21 0.9300
C22 C23 1.375(7)
C22 H22 0.9300
C23 C24 1.382(6)
C23 H23 0.9300
C24 H24 0.9300
C25 C30 1.381(6)
C25 C26 1.391(6)
C26 C27 1.382(7)
C26 H26 0.9300
C27 C28 1.363(8)
C27 H27 0.9300
C28 C29 1.361(7)
C28 H28 0.9300
C29 C30 1.390(7)
C29 H29 0.9300
C30 H30 0.9300
C31 C32 1.375(6)
C31 C36 1.379(6)
C32 C33 1.389(6)
C32 H32 0.9300
C33 C34 1.363(7)
C33 H33 0.9300
C34 C35 1.357(8)
C34 H34 0.9300
C35 C36 1.387(7)
C35 H35 0.9300
C36 H36 0.9300
C37 C42 1.376(6)
C37 C38 1.404(6)
C38 C39 1.377(7)
C38 H38 0.9300
C39 C40 1.378(8)
C39 H39 0.9300
C40 C41 1.387(7)
C40 H40 0.9300
C41 C42 1.368(6)
C41 H41 0.9300
C42 H42 0.9300
C43 C48 1.341(6)
C43 C44 1.418(6)
C44 C45 1.372(6)
C44 H44 0.9300
C45 C46 1.386(7)
C45 H45 0.9300
C46 C47 1.366(7)
C46 H46 0.9300
C47 C48 1.422(6)
C47 H47 0.9300
C48 H48 0.9300
C49 H49A 0.9700
C49 H49B 0.9700
C49 H49C 0.9700
C49 H49D 0.9700

loop_
_geom_torsion_atom_site_label_1
_geom_torsion_atom_site_label_2
_geom_torsion_atom_site_label_3
_geom_torsion_atom_site_label_4
_geom_torsion
C43 Ni1 O1 S1 -44.0(7)
P1 Ni1 O1 S1 49.07(18)
P2 Ni1 O1 S1 -136.42(17)
C43 Ni1 P1 C19 53.0(2)
O1 Ni1 P1 C19 -112.94(18)
P2 Ni1 P1 C19 103.0(3)
C43 Ni1 P1 C7 -70.3(2)
O1 Ni1 P1 C7 123.68(17)
P2 Ni1 P1 C7 -20.4(4)
C43 Ni1 P1 C2 171.0(2)
O1 Ni1 P1 C2 4.98(17)
P2 Ni1 P1 C2 -139.1(3)
C43 Ni1 P2 C37 25.4(2)
O1 Ni1 P2 C37 -168.63(18)
P1 Ni1 P2 C37 -24.4(4)
C43 Ni1 P2 C25 -93.1(2)
O1 Ni1 P2 C25 72.88(18)
P1 Ni1 P2 C25 -142.9(3)
C43 Ni1 P2 C31 149.0(2)
O1 Ni1 P2 C31 -44.97(19)
P1 Ni1 P2 C31 99.2(3)
Ni1 O1 S1 O3 162.26(18)
Ni1 O1 S1 O2 31.3(2)
Ni1 O1 S1 C1 -82.4(2)
O3 S1 C1 C6 -7.5(4)
O2 S1 C1 C6 116.9(4)
O1 S1 C1 C6 -125.7(3)
O3 S1 C1 C2 174.4(3)
O2 S1 C1 C2 -61.2(4)
O1 S1 C1 C2 56.2(4)
C6 C1 C2 C3 -1.1(6)
S1 C1 C2 C3 176.9(3)
C6 C1 C2 P1 179.4(3)
S1 C1 C2 P1 -2.5(5)
C19 P1 C2 C3 -77.8(4)
C7 P1 C2 C3 30.7(4)
Ni1 P1 C2 C3 155.4(3)
C19 P1 C2 C1 101.7(4)
C7 P1 C2 C1 -149.8(3)
Ni1 P1 C2 C1 -25.1(4)
C1 C2 C3 C4 -0.7(6)
P1 C2 C3 C4 178.8(4)
C2 C3 C4 C5 1.9(7)
C3 C4 C5 C6 -1.4(7)
C4 C5 C6 C1 -0.4(7)
C2 C1 C6 C5 1.6(7)
S1 C1 C6 C5 -176.4(3)
C19 P1 C7 C12 13.8(4)
C2 P1 C7 C12 -92.2(4)
Ni1 P1 C7 C12 143.8(3)
C19 P1 C7 C8 -163.2(3)
C2 P1 C7 C8 90.8(4)
Ni1 P1 C7 C8 -33.3(4)
C12 C7 C8 C9 -2.6(6)
P1 C7 C8 C9 174.5(3)
C12 C7 C8 C13 175.7(4)
P1 C7 C8 C13 -7.2(6)
C7 C8 C9 C10 1.1(7)
C13 C8 C9 C10 -177.4(4)
C8 C9 C10 C11 1.6(8)
C9 C10 C11 C12 -2.6(8)
C10 C11 C12 C7 1.0(8)
C8 C7 C12 C11 1.6(7)
P1 C7 C12 C11 -175.5(4)
C9 C8 C13 C14 126.1(5)
C7 C8 C13 C14 -52.2(6)
C9 C8 C13 C18 -46.2(6)
C7 C8 C13 C18 135.4(4)
C18 C13 C14 C15 -0.6(7)
C8 C13 C14 C15 -173.1(4)
C13 C14 C15 C16 1.1(8)
C14 C15 C16 C17 -0.8(8)
C15 C16 C17 C18 -0.1(8)
C16 C17 C18 C13 0.7(7)
C14 C13 C18 C17 -0.3(7)
C8 C13 C18 C17 172.3(4)
C7 P1 C19 C20 -127.6(4)
C2 P1 C19 C20 -20.0(4)
Ni1 P1 C19 C20 104.2(3)
C7 P1 C19 C24 55.3(4)
C2 P1 C19 C24 163.0(4)
Ni1 P1 C19 C24 -72.9(4)
C24 C19 C20 C21 0.2(7)
P1 C19 C20 C21 -176.9(4)
C19 C20 C21 C22 0.2(8)
C20 C21 C22 C23 -0.6(8)
C21 C22 C23 C24 0.6(8)
C22 C23 C24 C19 -0.2(7)
C20 C19 C24 C23 -0.2(7)
P1 C19 C24 C23 176.9(4)
C37 P2 C25 C30 -123.4(4)
C31 P2 C25 C30 128.8(4)
Ni1 P2 C25 C30 0.4(4)
C37 P2 C25 C26 58.0(4)
C31 P2 C25 C26 -49.7(4)
Ni1 P2 C25 C26 -178.1(3)
C30 C25 C26 C27 1.4(7)
P2 C25 C26 C27 179.9(4)
C25 C26 C27 C28 -0.3(9)
C26 C27 C28 C29 0.1(9)
C27 C28 C29 C30 -0.9(9)
C26 C25 C30 C29 -2.2(7)
P2 C25 C30 C29 179.3(4)
C28 C29 C30 C25 2.0(8)
C37 P2 C31 C32 169.0(4)
C25 P2 C31 C32 -83.1(4)
Ni1 P2 C31 C32 40.8(4)
C37 P2 C31 C36 -13.6(5)
C25 P2 C31 C36 94.3(4)
Ni1 P2 C31 C36 -141.8(4)
C36 C31 C32 C33 0.1(8)
P2 C31 C32 C33 177.6(4)
C31 C32 C33 C34 1.4(9)
C32 C33 C34 C35 -2.2(9)
C33 C34 C35 C36 1.5(9)
C32 C31 C36 C35 -0.8(7)
P2 C31 C36 C35 -178.2(4)
C34 C35 C36 C31 0.0(9)
C25 P2 C37 C42 25.3(4)
C31 P2 C37 C42 130.5(4)
Ni1 P2 C37 C42 -97.8(4)
C25 P2 C37 C38 -163.4(3)
C31 P2 C37 C38 -58.3(4)
Ni1 P2 C37 C38 73.4(4)
C42 C37 C38 C39 -1.1(6)
P2 C37 C38 C39 -172.8(3)
C37 C38 C39 C40 1.7(7)
C38 C39 C40 C41 -1.2(8)
C39 C40 C41 C42 0.1(8)
C40 C41 C42 C37 0.5(7)
C38 C37 C42 C41 0.1(7)
P2 C37 C42 C41 171.4(3)
O1 Ni1 C43 C48 173.6(4)
P1 Ni1 C43 C48 79.5(4)
P2 Ni1 C43 C48 -93.3(4)
O1 Ni1 C43 C44 -6.1(8)
P1 Ni1 C43 C44 -100.2(3)
P2 Ni1 C43 C44 86.9(3)
C48 C43 C44 C45 1.7(6)
Ni1 C43 C44 C45 -178.5(3)
C43 C44 C45 C46 -1.4(7)
C44 C45 C46 C47 0.0(8)
C45 C46 C47 C48 1.0(8)
C44 C43 C48 C47 -0.6(6)
Ni1 C43 C48 C47 179.7(3)
C46 C47 C48 C43 -0.7(7)
